data_4306330
loop_
_publ_author_name
'Chandan Mukherjee'
'Thomas Weyherm\"uller'
'Eberhard Bothe'
'Phalguni Chaudhuri'

_publ_section_title
;
Targeted Oxidase Reactivity with a New Redox-Active Ligand Incorporating
N2O2 Donor Atoms. Complexes of Cu(II), Ni(II), Pd(II), Fe(III), and V(V)
;
_journal_name_full 'Inorganic Chemistry'
_journal_page_first 11620
_journal_page_last 11632
_journal_paper_doi 10.1021/ic8011734
_journal_volume 47
_journal_year 2008
_chemical_formula_sum 'C40 H48 N2 Ni O2'
_chemical_formula_weight 647.51
_chemical_name_systematic
; 
 ? 
;
_space_group_IT_number 14
_symmetry_cell_setting monoclinic
_symmetry_space_group_name_Hall '-P 2yn'
_symmetry_space_group_name_H-M 'P 1 21/n 1'
_atom_sites_solution_hydrogens geom
_atom_sites_solution_primary direct
_atom_sites_solution_secondary difmap
_audit_creation_method SHELXL-97
_cell_angle_alpha 90.00
_cell_angle_beta 101.49(1)
_cell_angle_gamma 90.00
_cell_formula_units_Z 4
_cell_length_a 9.4934(3)
_cell_length_b 18.4206(6)
_cell_length_c 19.7027(8)
_cell_measurement_temperature 100(2)
_cell_volume 3376.4(2)
_computing_cell_refinement 'NONIUS Collect Software'
_computing_data_collection 'NONIUS Collect Software'
_computing_data_reduction 'NONIUS Collect Software'
_computing_structure_refinement 'SHELXL-97 (Sheldrick, 1997)'
_computing_structure_solution 'SHELXS-97 (Sheldrick, 1990)'
_diffrn_ambient_temperature 100(2)
_diffrn_measured_fraction_theta_full 0.994
_diffrn_measured_fraction_theta_max 0.994
_diffrn_measurement_device_type 'Nonius KappaCCD'
_diffrn_measurement_method '981 frames at 1.0 deg. in \w, 72 sec./frame'
_diffrn_radiation_monochromator graphite
_diffrn_radiation_source 'rotating anode'
_diffrn_radiation_type MoK\a
_diffrn_radiation_wavelength 0.71073
_diffrn_reflns_av_R_equivalents 0.1047
_diffrn_reflns_av_sigmaI/netI 0.0600
_diffrn_reflns_limit_h_max 12
_diffrn_reflns_limit_h_min -12
_diffrn_reflns_limit_k_max 23
_diffrn_reflns_limit_k_min -23
_diffrn_reflns_limit_l_max 25
_diffrn_reflns_limit_l_min -25
_diffrn_reflns_number 53654
_diffrn_reflns_theta_full 27.50
_diffrn_reflns_theta_max 27.50
_diffrn_reflns_theta_min 3.42
_exptl_absorpt_coefficient_mu 0.612
_exptl_absorpt_correction_type none
_exptl_crystal_colour Black
_exptl_crystal_density_diffrn 1.274
_exptl_crystal_density_method 'not measured'
_exptl_crystal_description 'Opaque Parallelepiped'
_exptl_crystal_F_000 1384
_exptl_crystal_size_max 0.12
_exptl_crystal_size_mid 0.06
_exptl_crystal_size_min 0.06
_refine_diff_density_max 0.338
_refine_diff_density_min -0.472
_refine_diff_density_rms 0.070
_refine_ls_extinction_method none
_refine_ls_goodness_of_fit_ref 1.029
_refine_ls_hydrogen_treatment constr
_refine_ls_matrix_type full
_refine_ls_number_parameters 406
_refine_ls_number_reflns 7708
_refine_ls_number_restraints 0
_refine_ls_restrained_S_all 1.029
_refine_ls_R_factor_all 0.0659
_refine_ls_R_factor_gt 0.0462
_refine_ls_shift/su_max 0.000
_refine_ls_shift/su_mean 0.000
_refine_ls_structure_factor_coef Fsqd
_refine_ls_weighting_details 'w=1/[\s^2^(Fo^2^)+(0.0252P)^2^+3.7923P] where P=(Fo^2^+2Fc^2^)/3'
_refine_ls_weighting_scheme calc
_refine_ls_wR_factor_gt 0.0910
_refine_ls_wR_factor_ref 0.0986
_reflns_number_gt 6117
_reflns_number_total 7708
_reflns_threshold_expression >2sigma(I)
_cod_data_source_file ic8011734_si_001_3.cif
_cod_data_source_block 2
_cod_depositor_comments
;
The following automatic conversions were performed:
'_symmetry_cell_setting' value 'Monoclinic' changed to 'monoclinic'
according to '/home/saulius/struct/CIF-dictionaries/cif_core.dic'
dictionary named 'cif_core.dic' version 2.4.1 from
2010-06-29.

'_exptl_absorpt_correction_type' value 'None' changed to
'none' according to '/home/saulius/struct/CIF-dictionaries/cif_core.dic'
dictionary named 'cif_core.dic' version 2.4.1 from 2010-06-29.

Automatic conversion script
Id: cif_fix_enum 1527 2010-12-29 10:47:43Z saulius 

The following automatic conversions were performed:

'_refine_ls_weighting_scheme' value 'calc
w=1/[\s^2^(Fo^2^)+(0.0252P)^2^+3.7923P] where P=(Fo^2^+2Fc^2^)/3' was
changed to 'calc'. New tag '_refine_ls_weighting_details' was
created. The value of the new tag was set to
'w=1/[\s^2^(Fo^2^)+(0.0252P)^2^+3.7923P] where P=(Fo^2^+2Fc^2^)/3'.

Automatic conversion script
Id: cif_fix_values 3143 2015-03-26 13:38:13Z robertas 
;
_cod_database_code 4306330

loop_
_symmetry_equiv_pos_as_xyz
'x, y, z'
'-x+1/2, y+1/2, -z+1/2'
'-x, -y, -z'
'x-1/2, -y-1/2, z-1/2'

loop_
_atom_site_label
_atom_site_type_symbol
_atom_site_fract_x
_atom_site_fract_y
_atom_site_fract_z
_atom_site_U_iso_or_equiv
_atom_site_adp_type
_atom_site_occupancy
_atom_site_calc_flag
_atom_site_refinement_flags
_atom_site_disorder_assembly
_atom_site_disorder_group
Ni1 Ni 0.84169(3) 0.370516(14) 0.103402(13) 0.00980(8) Uani 1 d . . .
O1 O 0.96153(16) 0.30866(8) 0.06791(8) 0.0137(3) Uani 1 d . . .
C2 C 0.8904(2) 0.25994(11) 0.02544(10) 0.0114(4) Uani 1 d . . .
C3 C 0.9543(2) 0.19945(11) -0.00152(11) 0.0117(4) Uani 1 d . . .
C4 C 0.8625(2) 0.15585(12) -0.04807(11) 0.0138(4) Uani 1 d . . .
H4 H 0.9033 0.1159 -0.0677 0.017 Uiso 1 calc R . .
C5 C 0.7123(2) 0.16678(11) -0.06833(10) 0.0125(4) Uani 1 d . . .
C6 C 0.6516(2) 0.22412(11) -0.03977(11) 0.0121(4) Uani 1 d . . .
H6 H 0.5509 0.2324 -0.0518 0.015 Uiso 1 calc R . .
C7 C 0.7397(2) 0.27047(11) 0.00732(10) 0.0109(4) Uani 1 d . . .
N8 N 0.69501(19) 0.32703(9) 0.04291(9) 0.0103(4) Uani 1 d . . .
C9 C 0.5621(2) 0.36184(11) 0.01872(11) 0.0113(4) Uani 1 d . . .
C10 C 0.5196(2) 0.37613(12) -0.05244(11) 0.0141(4) Uani 1 d . . .
H10 H 0.5773 0.3590 -0.0833 0.017 Uiso 1 calc R . .
C11 C 0.3958(3) 0.41449(12) -0.07855(11) 0.0170(5) Uani 1 d . . .
H11 H 0.3689 0.4237 -0.1268 0.020 Uiso 1 calc R . .
C12 C 0.3112(2) 0.43945(12) -0.03390(12) 0.0172(5) Uani 1 d . . .
H12 H 0.2273 0.4671 -0.0512 0.021 Uiso 1 calc R . .
C13 C 0.3494(2) 0.42404(12) 0.03590(11) 0.0145(4) Uani 1 d . . .
H13 H 0.2888 0.4402 0.0658 0.017 Uiso 1 calc R . .
C14 C 0.4744(2) 0.38542(11) 0.06403(11) 0.0115(4) Uani 1 d . . .
C15 C 0.4984(2) 0.36654(11) 0.13847(10) 0.0111(4) Uani 1 d . . .
C16 C 0.3833(2) 0.33693(12) 0.16349(11) 0.0145(4) Uani 1 d . . .
H16 H 0.2950 0.3287 0.1321 0.017 Uiso 1 calc R . .
C17 C 0.3941(2) 0.31926(12) 0.23254(11) 0.0160(5) Uani 1 d . . .
H17 H 0.3144 0.2985 0.2480 0.019 Uiso 1 calc R . .
C18 C 0.5221(3) 0.33210(12) 0.27925(11) 0.0160(5) Uani 1 d . . .
H18 H 0.5306 0.3198 0.3267 0.019 Uiso 1 calc R . .
C19 C 0.6364(2) 0.36274(12) 0.25646(11) 0.0142(4) Uani 1 d . . .
H19 H 0.7232 0.3720 0.2886 0.017 Uiso 1 calc R . .
C20 C 0.6269(2) 0.38048(11) 0.18645(11) 0.0113(4) Uani 1 d . . .
N21 N 0.74549(19) 0.41222(9) 0.16483(9) 0.0109(4) Uani 1 d . . .
C22 C 0.8135(2) 0.47097(11) 0.19813(10) 0.0101(4) Uani 1 d . . .
C23 C 0.7648(2) 0.51530(11) 0.24708(10) 0.0113(4) Uani 1 d . . .
H23 H 0.6811 0.5025 0.2640 0.014 Uiso 1 calc R . .
C24 C 0.8401(2) 0.57733(11) 0.27005(10) 0.0116(4) Uani 1 d . . .
C25 C 0.9602(2) 0.59616(11) 0.24098(11) 0.0126(4) Uani 1 d . . .
H25 H 1.0062 0.6412 0.2544 0.015 Uiso 1 calc R . .
C26 C 1.0150(2) 0.55389(11) 0.19458(11) 0.0115(4) Uani 1 d . . .
C27 C 0.9433(2) 0.48695(11) 0.17544(10) 0.0104(4) Uani 1 d . . .
O28 O 0.98424(16) 0.43794(8) 0.13519(7) 0.0122(3) Uani 1 d . . .
C29 C 1.1149(2) 0.18295(12) 0.02125(11) 0.0149(4) Uani 1 d . . .
C30 C 1.2016(3) 0.24434(13) -0.00322(12) 0.0191(5) Uani 1 d . . .
H30A H 1.3045 0.2341 0.0112 0.029 Uiso 1 calc R . .
H30B H 1.1791 0.2903 0.0173 0.029 Uiso 1 calc R . .
H30C H 1.1766 0.2479 -0.0538 0.029 Uiso 1 calc R . .
C31 C 1.1530(3) 0.17613(13) 0.10099(12) 0.0190(5) Uani 1 d . . .
H31A H 1.2558 0.1658 0.1157 0.029 Uiso 1 calc R . .
H31B H 1.0971 0.1366 0.1159 0.029 Uiso 1 calc R . .
H31C H 1.1302 0.2218 0.1220 0.029 Uiso 1 calc R . .
C32 C 1.1565(3) 0.11107(13) -0.00856(13) 0.0220(5) Uani 1 d . . .
H32A H 1.2598 0.1027 0.0071 0.033 Uiso 1 calc R . .
H32B H 1.1335 0.1132 -0.0593 0.033 Uiso 1 calc R . .
H32C H 1.1028 0.0713 0.0074 0.033 Uiso 1 calc R . .
C33 C 0.6161(2) 0.11640(12) -0.11953(12) 0.0169(5) Uani 1 d . . .
C34 C 0.7001(3) 0.05553(14) -0.14589(14) 0.0263(6) Uani 1 d . . .
H34A H 0.6340 0.0250 -0.1784 0.040 Uiso 1 calc R . .
H34B H 0.7483 0.0260 -0.1067 0.040 Uiso 1 calc R . .
H34C H 0.7721 0.0765 -0.1695 0.040 Uiso 1 calc R . .
C35 C 0.5419(3) 0.16159(14) -0.18201(12) 0.0238(5) Uani 1 d . . .
H35A H 0.4884 0.2015 -0.1660 0.036 Uiso 1 calc R . .
H35B H 0.4755 0.1307 -0.2140 0.036 Uiso 1 calc R . .
H35C H 0.6145 0.1815 -0.2059 0.036 Uiso 1 calc R . .
C36 C 0.5020(3) 0.08247(15) -0.08468(14) 0.0303(6) Uani 1 d . . .
H36A H 0.4472 0.1210 -0.0674 0.045 Uiso 1 calc R . .
H36B H 0.5488 0.0520 -0.0459 0.045 Uiso 1 calc R . .
H36C H 0.4369 0.0527 -0.1184 0.045 Uiso 1 calc R . .
C37 C 0.7906(2) 0.62764(12) 0.32275(11) 0.0165(5) Uani 1 d . . .
C38 C 0.9208(3) 0.65997(18) 0.37157(15) 0.0378(8) Uani 1 d . . .
H38A H 0.9801 0.6866 0.3445 0.057 Uiso 1 calc R . .
H38B H 0.9776 0.6208 0.3974 0.057 Uiso 1 calc R . .
H38C H 0.8881 0.6932 0.4040 0.057 Uiso 1 calc R . .
C39 C 0.7018(3) 0.58721(14) 0.36701(13) 0.0259(6) Uani 1 d . . .
H39A H 0.6173 0.5657 0.3371 0.039 Uiso 1 calc R . .
H39B H 0.6706 0.6212 0.3994 0.039 Uiso 1 calc R . .
H39C H 0.7602 0.5488 0.3931 0.039 Uiso 1 calc R . .
C40 C 0.6997(4) 0.68861(15) 0.28396(15) 0.0366(7) Uani 1 d . . .
H40A H 0.6161 0.6678 0.2527 0.055 Uiso 1 calc R . .
H40B H 0.7575 0.7164 0.2570 0.055 Uiso 1 calc R . .
H40C H 0.6670 0.7208 0.3173 0.055 Uiso 1 calc R . .
C41 C 1.1434(2) 0.57663(11) 0.16367(11) 0.0132(4) Uani 1 d . . .
C42 C 1.1020(3) 0.57425(13) 0.08392(11) 0.0173(5) Uani 1 d . . .
H42A H 1.1848 0.5886 0.0642 0.026 Uiso 1 calc R . .
H42B H 1.0221 0.6078 0.0679 0.026 Uiso 1 calc R . .
H42C H 1.0726 0.5248 0.0689 0.026 Uiso 1 calc R . .
C43 C 1.2703(2) 0.52533(13) 0.19007(12) 0.0183(5) Uani 1 d . . .
H43A H 1.3529 0.5397 0.1702 0.028 Uiso 1 calc R . .
H43B H 1.2426 0.4754 0.1761 0.028 Uiso 1 calc R . .
H43C H 1.2963 0.5281 0.2407 0.028 Uiso 1 calc R . .
C44 C 1.1924(3) 0.65437(12) 0.18425(13) 0.0205(5) Uani 1 d . . .
H44A H 1.2750 0.6668 0.1636 0.031 Uiso 1 calc R . .
H44B H 1.2200 0.6578 0.2348 0.031 Uiso 1 calc R . .
H44C H 1.1135 0.6882 0.1675 0.031 Uiso 1 calc R . .

loop_
_atom_site_aniso_label
_atom_site_aniso_U_11
_atom_site_aniso_U_22
_atom_site_aniso_U_33
_atom_site_aniso_U_23
_atom_site_aniso_U_13
_atom_site_aniso_U_12
Ni1 0.01003(14) 0.00950(13) 0.01006(13) -0.00278(11) 0.00247(10) -0.00114(11)
O1 0.0123(8) 0.0141(8) 0.0149(7) -0.0064(6) 0.0031(6) -0.0015(6)
C2 0.0140(11) 0.0100(10) 0.0101(10) 0.0004(8) 0.0021(8) -0.0031(8)
C3 0.0119(11) 0.0123(10) 0.0115(10) 0.0004(8) 0.0039(8) -0.0005(8)
C4 0.0167(11) 0.0128(10) 0.0130(10) -0.0022(8) 0.0059(9) 0.0000(9)
C5 0.0161(11) 0.0121(10) 0.0094(10) -0.0015(8) 0.0025(8) -0.0044(9)
C6 0.0100(11) 0.0142(11) 0.0120(10) 0.0000(8) 0.0017(8) -0.0023(8)
C7 0.0135(11) 0.0108(10) 0.0087(10) 0.0016(8) 0.0030(8) -0.0006(8)
N8 0.0112(9) 0.0104(8) 0.0094(8) -0.0011(7) 0.0022(7) -0.0007(7)
C9 0.0114(10) 0.0078(10) 0.0143(10) -0.0014(8) 0.0018(8) -0.0024(8)
C10 0.0160(11) 0.0133(11) 0.0140(10) -0.0009(8) 0.0050(8) 0.0006(9)
C11 0.0191(12) 0.0177(11) 0.0122(10) 0.0024(9) -0.0013(9) -0.0005(9)
C12 0.0134(11) 0.0172(11) 0.0194(11) 0.0013(9) -0.0007(9) 0.0036(9)
C13 0.0131(11) 0.0145(11) 0.0159(11) -0.0019(8) 0.0027(9) -0.0004(9)
C14 0.0116(10) 0.0102(10) 0.0119(10) -0.0014(8) 0.0002(8) -0.0027(8)
C15 0.0126(10) 0.0079(9) 0.0134(10) -0.0024(8) 0.0044(8) 0.0006(8)
C16 0.0122(11) 0.0127(11) 0.0188(11) -0.0028(9) 0.0038(9) -0.0008(8)
C17 0.0162(12) 0.0149(11) 0.0199(11) 0.0004(9) 0.0107(9) -0.0025(9)
C18 0.0227(12) 0.0142(11) 0.0127(10) 0.0013(8) 0.0074(9) 0.0021(9)
C19 0.0156(11) 0.0134(10) 0.0132(10) 0.0001(8) 0.0024(9) 0.0008(9)
C20 0.0118(10) 0.0084(10) 0.0146(10) -0.0010(8) 0.0048(8) 0.0006(8)
N21 0.0124(9) 0.0099(9) 0.0104(8) -0.0009(7) 0.0025(7) -0.0008(7)
C22 0.0114(11) 0.0101(10) 0.0078(9) 0.0015(7) -0.0007(8) 0.0013(8)
C23 0.0114(11) 0.0135(10) 0.0090(9) 0.0007(8) 0.0025(8) 0.0018(8)
C24 0.0129(11) 0.0111(10) 0.0109(10) -0.0009(8) 0.0028(8) 0.0015(8)
C25 0.0141(11) 0.0104(10) 0.0126(10) -0.0013(8) 0.0012(8) -0.0014(8)
C26 0.0109(11) 0.0122(10) 0.0116(10) 0.0016(8) 0.0026(8) -0.0009(8)
C27 0.0114(11) 0.0119(10) 0.0072(9) 0.0003(8) 0.0001(8) 0.0004(8)
O28 0.0113(8) 0.0124(7) 0.0133(7) -0.0043(6) 0.0036(6) -0.0016(6)
C29 0.0093(11) 0.0176(11) 0.0183(11) -0.0020(9) 0.0040(9) 0.0006(9)
C30 0.0142(12) 0.0243(13) 0.0204(12) -0.0020(10) 0.0071(9) -0.0048(10)
C31 0.0134(12) 0.0230(12) 0.0196(12) 0.0005(10) 0.0010(9) 0.0036(9)
C32 0.0162(12) 0.0207(12) 0.0290(13) -0.0052(10) 0.0042(10) 0.0038(9)
C33 0.0144(11) 0.0188(12) 0.0182(11) -0.0075(9) 0.0050(9) -0.0038(9)
C34 0.0241(14) 0.0222(13) 0.0308(14) -0.0146(11) 0.0010(11) -0.0021(11)
C35 0.0197(13) 0.0301(14) 0.0196(12) -0.0082(10) -0.0008(10) -0.0030(10)
C36 0.0324(16) 0.0291(14) 0.0324(15) -0.0117(12) 0.0137(12) -0.0180(12)
C37 0.0156(11) 0.0176(11) 0.0182(11) -0.0062(9) 0.0078(9) -0.0017(9)
C38 0.0267(15) 0.0559(19) 0.0347(16) -0.0312(14) 0.0157(13) -0.0157(14)
C39 0.0324(15) 0.0227(13) 0.0284(13) -0.0083(10) 0.0204(12) -0.0010(11)
C40 0.052(2) 0.0237(14) 0.0382(16) -0.0016(12) 0.0195(14) 0.0195(13)
C41 0.0152(11) 0.0111(10) 0.0151(10) -0.0028(8) 0.0070(9) -0.0038(8)
C42 0.0183(12) 0.0180(11) 0.0166(11) 0.0028(9) 0.0061(9) -0.0009(9)
C43 0.0151(12) 0.0222(12) 0.0187(11) -0.0002(9) 0.0058(9) -0.0019(9)
C44 0.0227(13) 0.0158(11) 0.0267(13) -0.0063(9) 0.0141(11) -0.0069(9)

loop_
_atom_type_symbol
_atom_type_description
_atom_type_scat_dispersion_real
_atom_type_scat_dispersion_imag
_atom_type_scat_source
C C 0.0033 0.0016 'International Tables Vol C Tables 4.2.6.8 and 6.1.1.4'
H H 0.0000 0.0000 'International Tables Vol C Tables 4.2.6.8 and 6.1.1.4'
N N 0.0061 0.0033 'International Tables Vol C Tables 4.2.6.8 and 6.1.1.4'
O O 0.0106 0.0060 'International Tables Vol C Tables 4.2.6.8 and 6.1.1.4'
Ni Ni 0.3393 1.1124 'International Tables Vol C Tables 4.2.6.8 and 6.1.1.4'

loop_
_geom_angle_atom_site_label_1
_geom_angle_atom_site_label_2
_geom_angle_atom_site_label_3
_geom_angle
_geom_angle_site_symmetry_1
_geom_angle_site_symmetry_3
_geom_angle_publ_flag
N21 Ni1 N8 101.54(8) . . ?
N21 Ni1 O1 160.06(7) . . ?
N8 Ni1 O1 85.95(7) . . ?
N21 Ni1 O28 85.52(7) . . ?
N8 Ni1 O28 157.70(7) . . ?
O1 Ni1 O28 94.49(7) . . ?
C2 O1 Ni1 112.65(14) . . ?
O1 C2 C7 115.50(18) . . ?
O1 C2 C3 124.6(2) . . ?
C7 C2 C3 119.85(19) . . ?
C4 C3 C2 116.2(2) . . ?
C4 C3 C29 122.43(19) . . ?
C2 C3 C29 121.34(19) . . ?
C3 C4 C5 124.6(2) . . ?
C6 C5 C4 118.30(19) . . ?
C6 C5 C33 119.4(2) . . ?
C4 C5 C33 122.31(19) . . ?
C5 C6 C7 119.5(2) . . ?
N8 C7 C6 126.5(2) . . ?
N8 C7 C2 112.04(18) . . ?
C6 C7 C2 121.37(19) . . ?
C7 N8 C9 121.33(17) . . ?
C7 N8 Ni1 113.20(14) . . ?
C9 N8 Ni1 122.34(14) . . ?
C10 C9 C14 119.14(19) . . ?
C10 C9 N8 118.86(19) . . ?
C14 C9 N8 121.94(18) . . ?
C11 C10 C9 121.5(2) . . ?
C10 C11 C12 119.5(2) . . ?
C13 C12 C11 119.7(2) . . ?
C12 C13 C14 122.2(2) . . ?
C13 C14 C9 117.94(19) . . ?
C13 C14 C15 117.57(19) . . ?
C9 C14 C15 124.26(19) . . ?
C16 C15 C20 117.88(19) . . ?
C16 C15 C14 117.70(19) . . ?
C20 C15 C14 124.31(19) . . ?
C17 C16 C15 122.0(2) . . ?
C16 C17 C18 119.6(2) . . ?
C19 C18 C17 119.7(2) . . ?
C18 C19 C20 121.1(2) . . ?
C19 C20 N21 119.69(19) . . ?
C19 C20 C15 119.7(2) . . ?
N21 C20 C15 120.65(18) . . ?
C22 N21 C20 121.07(17) . . ?
C22 N21 Ni1 113.75(14) . . ?
C20 N21 Ni1 124.19(14) . . ?
N21 C22 C23 127.0(2) . . ?
N21 C22 C27 111.77(18) . . ?
C23 C22 C27 121.19(19) . . ?
C24 C23 C22 119.1(2) . . ?
C23 C24 C25 118.53(19) . . ?
C23 C24 C37 121.00(19) . . ?
C25 C24 C37 120.37(19) . . ?
C26 C25 C24 124.8(2) . . ?
C25 C26 C27 116.16(19) . . ?
C25 C26 C41 123.14(19) . . ?
C27 C26 C41 120.69(18) . . ?
O28 C27 C26 125.01(19) . . ?
O28 C27 C22 115.28(18) . . ?
C26 C27 C22 119.66(19) . . ?
C27 O28 Ni1 112.47(13) . . ?
C3 C29 C30 109.10(18) . . ?
C3 C29 C32 112.13(18) . . ?
C30 C29 C32 108.76(19) . . ?
C3 C29 C31 109.37(18) . . ?
C30 C29 C31 110.39(18) . . ?
C32 C29 C31 107.07(19) . . ?
C34 C33 C36 108.5(2) . . ?
C34 C33 C5 112.67(19) . . ?
C36 C33 C5 109.60(18) . . ?
C34 C33 C35 108.23(19) . . ?
C36 C33 C35 109.2(2) . . ?
C5 C33 C35 108.52(18) . . ?
C39 C37 C40 108.9(2) . . ?
C39 C37 C38 107.5(2) . . ?
C40 C37 C38 109.5(2) . . ?
C39 C37 C24 111.81(18) . . ?
C40 C37 C24 108.96(19) . . ?
C38 C37 C24 110.07(19) . . ?
C26 C41 C44 112.02(18) . . ?
C26 C41 C43 109.29(17) . . ?
C44 C41 C43 107.95(19) . . ?
C26 C41 C42 109.68(18) . . ?
C44 C41 C42 107.33(18) . . ?
C43 C41 C42 110.53(18) . . ?

loop_
_geom_bond_atom_site_label_1
_geom_bond_atom_site_label_2
_geom_bond_distance
_geom_bond_site_symmetry_2
_geom_bond_publ_flag
Ni1 N21 1.8247(18) . ?
Ni1 N8 1.8276(17) . ?
Ni1 O1 1.8435(15) . ?
Ni1 O28 1.8516(15) . ?
O1 C2 1.318(2) . ?
C2 C7 1.418(3) . ?
C2 C3 1.421(3) . ?
C3 C4 1.388(3) . ?
C3 C29 1.531(3) . ?
C4 C5 1.416(3) . ?
C5 C6 1.376(3) . ?
C5 C33 1.532(3) . ?
C6 C7 1.407(3) . ?
C7 N8 1.369(3) . ?
N8 C9 1.411(3) . ?
C9 C10 1.405(3) . ?
C9 C14 1.405(3) . ?
C10 C11 1.380(3) . ?
C11 C12 1.382(3) . ?
C12 C13 1.380(3) . ?
C13 C14 1.400(3) . ?
C14 C15 1.480(3) . ?
C15 C16 1.396(3) . ?
C15 C20 1.410(3) . ?
C16 C17 1.383(3) . ?
C17 C18 1.391(3) . ?
C18 C19 1.375(3) . ?
C19 C20 1.403(3) . ?
C20 N21 1.408(3) . ?
N21 C22 1.360(3) . ?
C22 C23 1.410(3) . ?
C22 C27 1.423(3) . ?
C23 C24 1.376(3) . ?
C24 C25 1.417(3) . ?
C24 C37 1.534(3) . ?
C25 C26 1.380(3) . ?
C26 C27 1.423(3) . ?
C26 C41 1.526(3) . ?
C27 O28 1.311(2) . ?
C29 C30 1.532(3) . ?
C29 C32 1.532(3) . ?
C29 C31 1.545(3) . ?
C33 C34 1.526(3) . ?
C33 C36 1.527(3) . ?
C33 C35 1.536(3) . ?
C37 C39 1.523(3) . ?
C37 C40 1.526(3) . ?
C37 C38 1.528(3) . ?
C41 C44 1.535(3) . ?
C41 C43 1.538(3) . ?
C41 C42 1.543(3) . ?
